data_2001098
loop_
_publ_author_name
'Chen, X.-M.'
'Mak, T. C. W.'
'Huang, W.-Y.'
'L\"u, L.'

_publ_section_title
;
 Metal-betaine interactions. XI. Structure of
 <i>catena</i>-[\m-dichloro-(triethylammonioacetato)cadmium(II)]
;
_journal_issue 1
_journal_name_full 'Acta Crystallographica Section C'
_journal_page_first 57
_journal_page_last 59
_journal_paper_doi 10.1107/S0108270191008363
_journal_volume 48
_journal_year 1992
_chemical_formula_sum 'C8 H17 Cd Cl2 N O2'
_chemical_formula_weight 342.55
_symmetry_cell_setting monoclinic
_symmetry_space_group_name_Hall '-C 2yc'
_symmetry_space_group_name_H-M 'C 1 2/c 1'
_cell_angle_alpha 90
_cell_angle_beta 92.460(10)
_cell_angle_gamma 90
_cell_formula_units_Z 8
_cell_length_a 18.097(4)
_cell_length_b 9.714(2)
_cell_length_c 13.8450(10)
_cell_volume 2431.6(8)
_diffrn_radiation_type Mo
_diffrn_radiation_wavelength 0.71073
_exptl_absorpt_coefficient_mu 2.21
_exptl_crystal_density_diffrn 1.871
_exptl_crystal_density_meas 1.862
_exptl_crystal_F_000 1360
_cod_data_source_file as0497.cif
_cod_data_source_block as0497a
_cod_original_cell_volume 2431.1(7)
_cod_original_formula_sum 'C8 H17 Cd1 Cl2 N1 O2'
_cod_database_code 2001098

loop_
_atom_site_label
_atom_site_fract_x
_atom_site_fract_y
_atom_site_fract_z
_atom_site_U_iso_or_equiv
Cd(1) .020540(10) .09493(2) .383360(10) .03220(10)
Cl(1) -.05913(4) .13420(7) .54382(5) .0429(2)
Cl(2) .09577(4) .06872(8) .22679(4) .0420(2)
O(1) .02860(10) .3420(2) .39280(10) .0428(6)
O(2) .11760(10) .2255(2) .4692(2) .0472(6)
C(1) .08160(10) .3328(3) .4527(2) .0360(10)
C(2) .09730(10) .4651(3) .5095(2) .0340(10)
N(1) .16260(10) .4688(2) .5798(2) .0329(6)
C(3) .1602(2) .6104(3) .6270(2) .0410(10)
C(4) .2240(2) .6416(4) .6973(3) .0710(10)
C(5) .1583(2) .3567(3) .6563(2) .0520(10)
C(6) .0885(2) .3559(5) .7122(3) .077(2)
C(7) .2343(2) .4464(3) .5289(3) .0530(10)
C(8) .2504(2) .5456(5) .4520(3) .079(2)
H(2A) .0543 .4846 .5453 ?
H(2B) .1043 .5370 .4632 ?
H(3A) .1153 .6170 .6611 ?
H(3B) .1600 .6785 .5767 ?
H(4A) .2181 .7323 .7234 ?
H(4B) .2696 .6369 .6644 ?
H(4C) .2249 .5754 .7488 ?
H(5A) .1994 .3684 .7016 ?
H(5B) .1622 .2693 .6246 ?
H(6A) .0908 .2821 .7583 ?
H(6B) .0465 .3429 .6684 ?
H(6C) .0838 .4420 .7454 ?
H(7A) .2325 .3561 .5007 ?
H(7B) .2741 .4508 .5769 ?
H(8A) .2967 .5221 .4249 ?
H(8B) .2534 .6368 .4785 ?
H(8C) .2118 .5421 .4024 ?

loop_
_geom_bond_atom_site_label_1
_geom_bond_atom_site_label_2
_geom_bond_distance
Cd(1) Cl(1) 2.7270(10)
Cd(1) O(1) 2.407(2)
Cd(1) Cl(1) 2.5290(10)
O(1) C(1) 1.245(3)
C(1) C(2) 1.527(4)
N(1) C(3) 1.524(3)
N(1) C(7) 1.519(4)
C(5) C(6) 1.509(5)
Cd(1) Cl(2) 2.6210(10)
Cd(1) O(2) 2.435(2)
Cd(1) Cl(2) 2.5580(10)
O(2) C(1) 1.245(3)
C(2) N(1) 1.499(3)
N(1) C(5) 1.523(4)
C(3) C(4) 1.508(5)
C(7) C(8) 1.474(5)
